data_7116952
loop_
_publ_author_name
'Bag, Subhendu Sekhar'
'Jana, Subhashis'
'Yashmeen, Afsana'
'De, Suranjan'

_publ_section_title
;
 Triazolo-\b-aza-\e-amino acid and its aromatic analogue as novel
 scaffolds for \b-turn peptidomimetics.
;
_journal_issue 25
_journal_name_full 'Chemical communications (Cambridge, England)'
_journal_page_first 5242
_journal_page_last 5245
_journal_paper_doi 10.1039/c4cc08414d
_journal_volume 51
_journal_year 2015
_chemical_compound_source synthesis
_chemical_formula_moiety 'C21 H22 N4 O4'
_chemical_formula_sum 'C21 H22 N4 O4'
_chemical_formula_weight 394.43
_chemical_name_systematic unk
_space_group_IT_number 19
_symmetry_cell_setting orthorhombic
_symmetry_Int_Tables_number 19
_symmetry_space_group_name_Hall 'P 2ac 2ab'
_symmetry_space_group_name_H-M 'P 21 21 21'
_atom_sites_solution_hydrogens geom
_atom_sites_solution_primary direct
_atom_sites_solution_secondary difmap
_audit_creation_method SHELXL-97
_audit_update_record
;
2014-04-13 deposited with the CCDC.
2014-12-10 downloaded from the CCDC.
;
_cell_angle_alpha 90.00
_cell_angle_beta 90.00
_cell_angle_gamma 90.00
_cell_formula_units_Z 4
_cell_length_a 5.9906(6)
_cell_length_b 15.7335(18)
_cell_length_c 21.9353(19)
_cell_measurement_temperature 296(2)
_cell_volume 2067.5(4)
_computing_cell_refinement 'Bruker SMART'
_computing_data_collection 'Bruker SMART'
_computing_data_reduction 'Bruker SAINT'
_computing_molecular_graphics 'Bruker SHELXTL'
_computing_publication_material 'Bruker SHELXTL'
_computing_structure_refinement 'SHELXL-97 (Sheldrick, 1997)'
_computing_structure_solution 'SHELXS-97 (Sheldrick, 1990)'
_diffrn_ambient_temperature 296(2)
_diffrn_measured_fraction_theta_full 0.992
_diffrn_measured_fraction_theta_max 0.992
_diffrn_measurement_device_type 'CCD area detector'
_diffrn_measurement_method 'phi and omega scans'
_diffrn_radiation_monochromator graphite
_diffrn_radiation_probe x-ray
_diffrn_radiation_type MoK\a
_diffrn_radiation_wavelength 0.71073
_diffrn_reflns_av_R_equivalents 0.0668
_diffrn_reflns_av_sigmaI/netI 0.0646
_diffrn_reflns_limit_h_max 7
_diffrn_reflns_limit_h_min -7
_diffrn_reflns_limit_k_max 12
_diffrn_reflns_limit_k_min -18
_diffrn_reflns_limit_l_max 25
_diffrn_reflns_limit_l_min -24
_diffrn_reflns_number 10672
_diffrn_reflns_theta_full 24.99
_diffrn_reflns_theta_max 24.99
_diffrn_reflns_theta_min 1.59
_diffrn_source 'fine-focus sealed tube'
_exptl_absorpt_coefficient_mu 0.090
_exptl_absorpt_correction_T_max 0.980
_exptl_absorpt_correction_T_min 0.974
_exptl_absorpt_correction_type multi-scan
_exptl_absorpt_process_details SADABS
_exptl_crystal_colour brown
_exptl_crystal_density_diffrn 1.267
_exptl_crystal_density_method 'not measured'
_exptl_crystal_description needle
_exptl_crystal_F_000 832
_exptl_crystal_recrystallization_method acetonitrile
_exptl_crystal_size_max 0.40
_exptl_crystal_size_mid 0.24
_exptl_crystal_size_min 0.22
_refine_diff_density_max 0.161
_refine_diff_density_min -0.164
_refine_diff_density_rms 0.039
_refine_ls_abs_structure_details 'Flack H D (1983), Acta Cryst. A39, 876-881'
_refine_ls_abs_structure_Flack 0(2)
_refine_ls_extinction_method none
_refine_ls_goodness_of_fit_ref 0.973
_refine_ls_hydrogen_treatment constr
_refine_ls_matrix_type full
_refine_ls_number_parameters 266
_refine_ls_number_reflns 3576
_refine_ls_number_restraints 0
_refine_ls_restrained_S_all 0.973
_refine_ls_R_factor_all 0.0877
_refine_ls_R_factor_gt 0.0501
_refine_ls_shift/su_max 0.000
_refine_ls_shift/su_mean 0.000
_refine_ls_structure_factor_coef Fsqd
_refine_ls_weighting_details 'calc w=1/[\s^2^(Fo^2^)+(0.0606P)^2^+0.0000P] where P=(Fo^2^+2Fc^2^)/3'
_refine_ls_weighting_scheme calc
_refine_ls_wR_factor_gt 0.1086
_refine_ls_wR_factor_ref 0.1248
_reflns_number_gt 2281
_reflns_number_total 3576
_reflns_threshold_expression >2sigma(I)
_cod_data_source_file c4cc08414d2.cif
_cod_data_source_block sj_1
_cod_database_code 7116952

loop_
_symmetry_equiv_pos_as_xyz
'x, y, z'
'-x+1/2, -y, z+1/2'
'-x, y+1/2, -z+1/2'
'x+1/2, -y+1/2, -z'

loop_
_atom_site_label
_atom_site_type_symbol
_atom_site_fract_x
_atom_site_fract_y
_atom_site_fract_z
_atom_site_U_iso_or_equiv
_atom_site_adp_type
_atom_site_occupancy
_atom_site_symmetry_multiplicity
_atom_site_calc_flag
_atom_site_refinement_flags
C1 C 0.5260(5) 0.41802(19) 0.94067(12) 0.0572(8) Uani 1 1 d .
C5 C 0.8257(5) 0.41384(19) 0.86876(13) 0.0532(7) Uani 1 1 d .
C6 C 0.7127(5) 0.37737(18) 0.91672(12) 0.0554(8) Uani 1 1 d .
H6 H 0.7608 0.3260 0.9330 0.066 Uiso 1 1 calc R
C2 C 0.4572(6) 0.4953(2) 0.91696(14) 0.0710(9) Uani 1 1 d .
H2 H 0.3312 0.5222 0.9325 0.085 Uiso 1 1 calc R
C4 C 0.7621(6) 0.49150(19) 0.84550(14) 0.0682(8) Uani 1 1 d .
H4 H 0.8419 0.5163 0.8138 0.082 Uiso 1 1 calc R
C3 C 0.5775(7) 0.5322(2) 0.87003(16) 0.0809(10) Uani 1 1 d .
H3 H 0.5340 0.5848 0.8548 0.097 Uiso 1 1 calc R
C8 C 1.4051(5) 0.20852(19) 0.79779(12) 0.0530(7) Uani 1 1 d .
C7 C 1.3295(5) 0.12650(18) 0.81168(13) 0.0534(7) Uani 1 1 d .
H7 H 1.1877 0.1190 0.8280 0.064 Uiso 1 1 calc R
C12 C 1.4638(5) 0.05695(19) 0.80128(12) 0.0531(7) Uani 1 1 d .
C9 C 1.6153(5) 0.2195(2) 0.77227(13) 0.0603(8) Uani 1 1 d .
H9 H 1.6654 0.2735 0.7619 0.072 Uiso 1 1 calc R
C10 C 1.7491(5) 0.1495(2) 0.76244(13) 0.0646(8) Uani 1 1 d .
H10 H 1.8903 0.1568 0.7456 0.078 Uiso 1 1 calc R
C11 C 1.6772(5) 0.0686(2) 0.77714(13) 0.0620(8) Uani 1 1 d .
H11 H 1.7705 0.0221 0.7710 0.074 Uiso 1 1 calc R
C13 C 0.4067(6) 0.3766(2) 0.99245(14) 0.0654(9) Uani 1 1 d .
C14 C 0.0857(6) 0.3824(2) 1.05465(15) 0.0987(13) Uani 1 1 d .
H14A H 0.1708 0.3894 1.0914 0.148 Uiso 1 1 calc R
H14B H 0.0544 0.3231 1.0485 0.148 Uiso 1 1 calc R
H14C H -0.0521 0.4132 1.0580 0.148 Uiso 1 1 calc R
C15 C 1.2372(6) -0.0518(2) 0.85399(14) 0.0656(8) Uani 1 1 d .
C16 C 1.0873(7) -0.1786(2) 0.90413(16) 0.0816(11) Uani 1 1 d .
C19 C 1.1425(11) -0.2713(3) 0.8951(2) 0.152(3) Uani 1 1 d .
H19A H 1.1031 -0.2880 0.8544 0.227 Uiso 1 1 calc R
H19B H 1.0600 -0.3049 0.9238 0.227 Uiso 1 1 calc R
H19C H 1.2995 -0.2800 0.9012 0.227 Uiso 1 1 calc R
C18 C 0.8468(8) -0.1590(4) 0.8938(3) 0.154(2) Uani 1 1 d .
H18A H 0.8049 -0.1764 0.8535 0.231 Uiso 1 1 calc R
H18B H 0.8227 -0.0990 0.8982 0.231 Uiso 1 1 calc R
H18C H 0.7577 -0.1890 0.9232 0.231 Uiso 1 1 calc R
C17 C 1.1660(9) -0.1509(3) 0.96628(18) 0.1215(18) Uani 1 1 d .
H17A H 1.0985 -0.1862 0.9969 0.182 Uiso 1 1 calc R
H17B H 1.1240 -0.0928 0.9730 0.182 Uiso 1 1 calc R
H17C H 1.3254 -0.1561 0.9685 0.182 Uiso 1 1 calc R
O4 O 1.2298(4) -0.13624(14) 0.85789(9) 0.0797(7) Uani 1 1 d .
O2 O 0.2124(4) 0.41468(16) 1.00331(10) 0.0823(7) Uani 1 1 d .
O1 O 0.4746(4) 0.31630(16) 1.02006(11) 0.0820(7) Uani 1 1 d .
O3 O 1.1215(4) -0.00357(15) 0.88324(12) 0.0945(8) Uani 1 1 d .
C20 C 1.2609(5) 0.28205(18) 0.81010(13) 0.0533(7) Uani 1 1 d .
C21 C 1.0915(5) 0.29194(18) 0.85123(13) 0.0543(7) Uani 1 1 d .
H21 H 1.0424 0.2526 0.8799 0.065 Uiso 1 1 calc R
N1 N 1.0111(4) 0.37025(15) 0.84165(10) 0.0544(6) Uani 1 1 d .
N4 N 1.3969(4) -0.02719(15) 0.81389(11) 0.0640(7) Uani 1 1 d .
H4A H 1.4641 -0.0669 0.7942 0.077 Uiso 1 1 calc R
N2 N 1.1225(5) 0.40871(17) 0.79568(12) 0.0757(8) Uani 1 1 d .
N3 N 1.2741(5) 0.35488(17) 0.77698(12) 0.0761(8) Uani 1 1 d .

loop_
_atom_site_aniso_label
_atom_site_aniso_U_11
_atom_site_aniso_U_22
_atom_site_aniso_U_33
_atom_site_aniso_U_23
_atom_site_aniso_U_13
_atom_site_aniso_U_12
C1 0.0613(18) 0.0626(19) 0.0477(17) 0.0022(15) 0.0000(15) 0.0064(17)
C5 0.0620(18) 0.0481(17) 0.0496(17) 0.0019(15) 0.0010(14) 0.0021(15)
C6 0.0590(18) 0.0558(19) 0.0514(17) 0.0046(15) -0.0017(15) 0.0024(16)
C2 0.078(2) 0.079(2) 0.0554(19) -0.0003(18) 0.0008(17) 0.023(2)
C4 0.086(2) 0.059(2) 0.0602(19) 0.0091(16) 0.0128(19) 0.0107(19)
C3 0.103(3) 0.064(2) 0.076(2) 0.0113(19) 0.008(2) 0.026(2)
C8 0.0533(17) 0.0600(19) 0.0457(17) -0.0008(14) -0.0020(13) 0.0003(16)
C7 0.0488(16) 0.060(2) 0.0512(17) 0.0006(16) 0.0001(13) 0.0030(15)
C12 0.0563(18) 0.0560(19) 0.0470(17) -0.0027(14) -0.0043(14) 0.0023(16)
C9 0.0537(18) 0.0624(19) 0.065(2) -0.0011(16) -0.0004(15) -0.0046(17)
C10 0.0545(16) 0.079(2) 0.060(2) -0.0040(17) 0.0052(16) -0.003(2)
C11 0.0577(19) 0.071(2) 0.0573(19) -0.0108(17) 0.0006(15) 0.0116(17)
C13 0.065(2) 0.081(3) 0.0500(19) -0.0020(18) 0.0053(16) 0.006(2)
C14 0.091(3) 0.135(3) 0.070(2) 0.000(2) 0.036(2) 0.014(3)
C15 0.071(2) 0.065(2) 0.060(2) 0.0011(18) 0.0013(19) 0.012(2)
C16 0.104(3) 0.078(3) 0.064(2) 0.0144(18) 0.018(2) 0.005(2)
C19 0.256(7) 0.065(3) 0.134(4) 0.007(3) 0.090(5) -0.006(3)
C18 0.090(3) 0.182(5) 0.189(6) 0.087(4) -0.007(3) -0.029(3)
C17 0.175(5) 0.117(3) 0.073(3) 0.017(2) 0.012(3) 0.009(4)
O4 0.1110(17) 0.0575(15) 0.0707(15) 0.0054(12) 0.0249(14) -0.0010(14)
O2 0.0747(15) 0.1045(19) 0.0677(14) 0.0054(13) 0.0189(13) 0.0214(14)
O1 0.0869(17) 0.0861(17) 0.0729(16) 0.0198(13) 0.0208(13) 0.0120(15)
O3 0.1044(19) 0.0685(16) 0.111(2) 0.0129(14) 0.0447(16) 0.0142(15)
C20 0.0531(16) 0.0505(17) 0.0565(17) 0.0060(15) -0.0002(16) -0.0009(15)
C21 0.0547(17) 0.0508(18) 0.0574(19) 0.0089(15) 0.0047(15) -0.0012(16)
N1 0.0585(14) 0.0504(15) 0.0544(14) 0.0078(12) 0.0077(12) 0.0022(13)
N4 0.0746(17) 0.0556(16) 0.0619(16) -0.0040(13) 0.0164(14) 0.0085(14)
N2 0.0818(18) 0.0631(17) 0.0821(19) 0.0214(15) 0.0295(16) 0.0143(16)
N3 0.0751(18) 0.0646(17) 0.0887(19) 0.0190(15) 0.0265(16) 0.0094(16)

loop_
_atom_type_symbol
_atom_type_description
_atom_type_scat_dispersion_real
_atom_type_scat_dispersion_imag
_atom_type_scat_source
C C 0.0033 0.0016 'International Tables Vol C Tables 4.2.6.8 and 6.1.1.4'
H H 0.0000 0.0000 'International Tables Vol C Tables 4.2.6.8 and 6.1.1.4'
N N 0.0061 0.0033 'International Tables Vol C Tables 4.2.6.8 and 6.1.1.4'
O O 0.0106 0.0060 'International Tables Vol C Tables 4.2.6.8 and 6.1.1.4'

loop_
_geom_angle_atom_site_label_1
_geom_angle_atom_site_label_2
_geom_angle_atom_site_label_3
_geom_angle
C2 C1 C6 120.0(3)
C2 C1 C13 121.8(3)
C6 C1 C13 118.2(3)
C6 C5 C4 121.1(3)
C6 C5 N1 119.9(3)
C4 C5 N1 119.0(3)
C5 C6 C1 119.5(3)
C3 C2 C1 119.5(3)
C5 C4 C3 119.1(3)
C2 C3 C4 120.7(3)
C9 C8 C7 119.7(3)
C9 C8 C20 120.6(3)
C7 C8 C20 119.7(3)
C12 C7 C8 120.5(3)
C7 C12 C11 119.6(3)
C7 C12 N4 123.2(3)
C11 C12 N4 117.3(3)
C10 C9 C8 119.4(3)
C9 C10 C11 121.2(3)
C10 C11 C12 119.7(3)
O1 C13 O2 124.3(3)
O1 C13 C1 124.7(3)
O2 C13 C1 111.0(3)
O3 C15 O4 124.9(3)
O3 C15 N4 124.6(3)
O4 C15 N4 110.5(3)
O4 C16 C18 111.1(3)
O4 C16 C17 108.0(3)
C18 C16 C17 112.3(4)
O4 C16 C19 102.6(3)
C18 C16 C19 113.1(5)
C17 C16 C19 109.3(4)
C15 O4 C16 120.7(3)
C13 O2 C14 116.1(3)
N3 C20 C21 107.5(3)
N3 C20 C8 122.1(3)
C21 C20 C8 130.4(3)
N1 C21 C20 105.5(2)
C21 N1 N2 110.6(2)
C21 N1 C5 130.8(2)
N2 N1 C5 118.5(2)
C15 N4 C12 126.6(3)
N3 N2 N1 106.7(2)
N2 N3 C20 109.8(2)

loop_
_geom_bond_atom_site_label_1
_geom_bond_atom_site_label_2
_geom_bond_distance
C1 C2 1.385(4)
C1 C6 1.391(4)
C1 C13 1.492(4)
C5 C6 1.376(4)
C5 C4 1.378(4)
C5 N1 1.435(4)
C2 C3 1.384(4)
C4 C3 1.386(4)
C8 C9 1.389(4)
C8 C7 1.401(4)
C8 C20 1.469(4)
C7 C12 1.377(4)
C12 C11 1.396(4)
C12 N4 1.411(3)
C9 C10 1.379(4)
C10 C11 1.381(4)
C13 O1 1.197(4)
C13 O2 1.330(4)
C14 O2 1.450(4)
C15 O3 1.212(3)
C15 O4 1.332(4)
C15 N4 1.356(4)
C16 O4 1.484(4)
C16 C18 1.491(6)
C16 C17 1.507(5)
C16 C19 1.509(5)
C20 N3 1.359(3)
C20 C21 1.367(4)
C21 N1 1.339(3)
N1 N2 1.352(3)
N2 N3 1.308(3)
